data_7213543
loop_
_publ_author_name
'Xue, Ming'
'Zhang, Zhangjing'
'Xiang, Shengchang'
'Jin, Zhao'
'Liang, Chengdu'
'Zhu, Guang-Shan'
'Qiu, Shi-Lun'
'Chen, Banglin'

_publ_section_title
;
 Selective gas adsorption within a five-connected porous metal--organic
 framework
;
_journal_issue 19
_journal_name_full 'Journal of Materials Chemistry'
_journal_page_first 3984
_journal_paper_doi 10.1039/b927486c
_journal_volume 20
_journal_year 2010
_chemical_formula_sum 'C20 H6 Cl5 N0 O15 Zn3'
_chemical_formula_weight 859.61
_chemical_name_systematic
; 
 ? 
;
_space_group_IT_number 15
_symmetry_cell_setting monoclinic
_symmetry_space_group_name_Hall '-C 2yc'
_symmetry_space_group_name_H-M 'C 1 2/c 1'
_atom_sites_solution_hydrogens geom
_atom_sites_solution_primary direct
_atom_sites_solution_secondary difmap
_audit_creation_method SHELXL-97
_cell_angle_alpha 90.00
_cell_angle_beta 114.539(2)
_cell_angle_gamma 90.00
_cell_formula_units_Z 8
_cell_length_a 44.792(3)
_cell_length_b 12.3416(7)
_cell_length_c 20.7246(10)
_cell_measurement_temperature 243(2)
_cell_volume 10421.9(11)
_computing_cell_refinement 'Bruker SAINT+'
_computing_data_collection 'Bruker APEX2'
_computing_data_reduction 'Bruker SAINT+'
_computing_molecular_graphics 'Bruker SHELXTL'
_computing_publication_material 'Bruker SHELXTL'
_computing_structure_refinement 'SHELXL-97 (Sheldrick, 1997)'
_computing_structure_solution 'SHELXS-97 (Sheldrick, 1990)'
_diffrn_ambient_temperature 243(2)
_diffrn_measured_fraction_theta_full 0.982
_diffrn_measured_fraction_theta_max 0.982
_diffrn_measurement_device_type 'Bruker X8 APEX II diffractometer'
_diffrn_measurement_method 'phi and omega scans'
_diffrn_radiation_monochromator graphite
_diffrn_radiation_source 'fine-focus sealed tube'
_diffrn_radiation_type MoK\a
_diffrn_radiation_wavelength 0.71073
_diffrn_reflns_av_R_equivalents 0.1629
_diffrn_reflns_av_sigmaI/netI 0.1532
_diffrn_reflns_limit_h_max 49
_diffrn_reflns_limit_h_min -49
_diffrn_reflns_limit_k_max 13
_diffrn_reflns_limit_k_min -13
_diffrn_reflns_limit_l_max 22
_diffrn_reflns_limit_l_min -17
_diffrn_reflns_number 33382
_diffrn_reflns_theta_full 23.27
_diffrn_reflns_theta_max 23.27
_diffrn_reflns_theta_min 1.00
_exptl_absorpt_coefficient_mu 1.665
_exptl_absorpt_correction_T_max 0.9517
_exptl_absorpt_correction_T_min 0.7318
_exptl_absorpt_correction_type 'multi-scan(SADABS; Sheldrick,1996)'
_exptl_crystal_colour colorless
_exptl_crystal_density_diffrn 1.096
_exptl_crystal_density_method 'not measured'
_exptl_crystal_description block
_exptl_crystal_F_000 3368
_exptl_crystal_size_max 0.20
_exptl_crystal_size_mid 0.05
_exptl_crystal_size_min 0.03
_refine_diff_density_max 0.982
_refine_diff_density_min -0.626
_refine_diff_density_rms 0.122
_refine_ls_extinction_method none
_refine_ls_goodness_of_fit_ref 1.041
_refine_ls_hydrogen_treatment constr
_refine_ls_matrix_type full
_refine_ls_number_parameters 421
_refine_ls_number_reflns 7367
_refine_ls_number_restraints 327
_refine_ls_restrained_S_all 1.025
_refine_ls_R_factor_all 0.1013
_refine_ls_R_factor_gt 0.0616
_refine_ls_shift/su_max 0.000
_refine_ls_shift/su_mean 0.000
_refine_ls_structure_factor_coef Fsqd
_refine_ls_weighting_details 'calc w=1/[\s^2^(Fo^2^)+(0.0313P)^2^+0.0000P] where P=(Fo^2^+2Fc^2^)/3'
_refine_ls_weighting_scheme calc
_refine_ls_wR_factor_gt 0.1296
_refine_ls_wR_factor_ref 0.1368
_reflns_number_gt 3827
_reflns_number_total 7367
_reflns_threshold_expression >2sigma(I)
_cod_data_source_file b927486csup1.cif
_cod_data_source_block 103a
_cod_original_cell_volume 10421.8(10)
_cod_original_sg_symbol_H-M C2/c
_cod_database_code 7213543

loop_
_symmetry_equiv_pos_as_xyz
'x, y, z'
'-x, y, -z+1/2'
'x+1/2, y+1/2, z'
'-x+1/2, y+1/2, -z+1/2'
'-x, -y, -z'
'x, -y, z-1/2'
'-x+1/2, -y+1/2, -z'
'x+1/2, -y+1/2, z-1/2'

loop_
_atom_site_label
_atom_site_type_symbol
_atom_site_fract_x
_atom_site_fract_y
_atom_site_fract_z
_atom_site_U_iso_or_equiv
_atom_site_adp_type
_atom_site_occupancy
_atom_site_symmetry_multiplicity
_atom_site_calc_flag
_atom_site_refinement_flags
_atom_site_disorder_assembly
_atom_site_disorder_group
Zn1 Zn 0.11487(2) 0.37409(7) 0.19349(4) 0.0324(3) Uani 1 1 d U . .
Zn2 Zn 0.12733(2) 0.13618(7) 0.14001(4) 0.0286(3) Uani 1 1 d U . .
Zn3 Zn 0.16227(2) 0.18442(7) 0.31525(4) 0.0290(3) Uani 1 1 d U . .
Cl1A Cl 0.1150(6) 0.7031(8) -0.0311(7) 0.097(4) Uani 0.75(6) 1 d PU A 1
Cl2A Cl 0.1387(6) 0.2199(8) -0.0670(7) 0.069(4) Uani 0.75(6) 1 d PU A 1
Cl1B Cl 0.1060(12) 0.707(3) -0.041(2) 0.095(10) Uani 0.25(6) 1 d PU A 2
Cl2B Cl 0.1530(18) 0.216(3) -0.049(4) 0.084(10) Uani 0.25(6) 1 d PU A 2
Cl3A Cl 0.18445(16) -0.2006(5) 0.1463(4) 0.084(2) Uani 0.50 1 d PU . .
Cl3B Cl 0.18819(14) -0.1492(5) 0.1108(3) 0.0598(16) Uani 0.50 1 d PU . .
Cl4A Cl 0.31030(14) 0.0104(5) 0.3771(4) 0.0857(19) Uani 0.50 1 d PU . .
Cl4B Cl 0.30653(12) 0.0779(5) 0.3284(3) 0.0779(17) Uani 0.50 1 d PU . .
Cl5 Cl 0.01437(6) -0.0849(2) 0.15178(12) 0.0673(8) Uani 1 1 d U . .
C1 C 0.1200(2) 0.3133(7) 0.0552(4) 0.045(2) Uani 1 1 d U . .
C2 C 0.1254(2) 0.3888(6) 0.0032(4) 0.044(2) Uani 1 1 d U . .
C3 C 0.1188(2) 0.4964(7) 0.0077(4) 0.060(3) Uani 1 1 d U A .
H3A H 0.1121 0.5213 0.0425 0.072 Uiso 1 1 calc R . .
C4 C 0.1223(2) 0.5686(6) -0.0417(4) 0.051(2) Uani 1 1 d U . .
C5 C 0.13227(19) 0.5343(6) -0.0932(4) 0.0390(19) Uani 1 1 d U A .
C6 C 0.1385(2) 0.4254(6) -0.0952(4) 0.046(2) Uani 1 1 d U . .
H6A H 0.1450 0.3997 -0.1301 0.055 Uiso 1 1 calc R A .
C7 C 0.1356(2) 0.3558(6) -0.0495(5) 0.050(2) Uani 1 1 d U A .
C8 C 0.13555(19) 0.6100(7) -0.1482(4) 0.038(2) Uani 1 1 d U . .
C9 C 0.1850(2) 0.0241(7) 0.2245(5) 0.051(2) Uani 1 1 d U . .
C10 C 0.2172(2) -0.0271(7) 0.2316(4) 0.046(2) Uani 1 1 d U . .
C11 C 0.2210(2) -0.1091(8) 0.1907(5) 0.065(3) Uani 1 1 d U . .
C12 C 0.2518(2) -0.1497(7) 0.2023(5) 0.065(3) Uani 1 1 d U . .
H12A H 0.2531 -0.2113 0.1769 0.079 Uiso 1 1 calc R . .
C13 C 0.2791(2) -0.1048(7) 0.2477(5) 0.050(2) Uani 1 1 d U . .
C14 C 0.2748(2) -0.0148(8) 0.2846(5) 0.077(3) Uani 1 1 d U . .
C15 C 0.2442(2) 0.0158(7) 0.2789(6) 0.076(3) Uani 1 1 d U . .
H15A H 0.2426 0.0689 0.3099 0.091 Uiso 1 1 calc R . .
C16 C 0.3100(2) -0.1456(8) 0.2498(6) 0.062(3) Uani 1 1 d U . .
C17 C 0.0648(2) 0.0541(7) 0.1119(5) 0.043(2) Uani 1 1 d U . .
C18 C 0.03122(18) 0.0234(6) 0.0545(4) 0.0381(19) Uani 1 1 d U . .
C19 C 0.02300(19) 0.0578(6) -0.0129(4) 0.040(2) Uani 1 1 d U . .
H19A H 0.0382 0.0991 -0.0227 0.048 Uiso 1 1 calc R . .
C20 C 0.0072(2) -0.0340(7) 0.0679(4) 0.045(2) Uani 1 1 d U . .
O1 O 0.10193(13) 0.3452(4) 0.0834(3) 0.0431(14) Uani 1 1 d U . .
O2 O 0.13577(14) 0.2247(4) 0.0708(3) 0.0474(15) Uani 1 1 d U . .
O3 O 0.12181(13) 0.5752(4) -0.2084(3) 0.0425(14) Uani 1 1 d U . .
O4 O 0.14949(15) 0.6985(5) -0.1293(3) 0.0635(19) Uani 1 1 d U . .
O5 O 0.16372(13) 0.0356(4) 0.1603(3) 0.0500(15) Uani 1 1 d U . .
O6 O 0.18142(14) 0.0469(5) 0.2788(3) 0.0655(19) Uani 1 1 d U . .
O7 O 0.33702(14) -0.1043(4) 0.2913(3) 0.0518(16) Uani 1 1 d U . .
O8 O 0.30730(15) -0.2244(6) 0.2067(4) 0.095(3) Uani 1 1 d U . .
O9 O 0.06819(13) 0.0750(5) 0.1716(3) 0.0572(17) Uani 1 1 d U . .
O10 O 0.08591(13) 0.0586(4) 0.0873(3) 0.0460(15) Uani 1 1 d U . .
O11 O 0.12363(10) 0.2094(3) 0.2199(2) 0.0248(11) Uani 1 1 d U . .
H11A H 0.1038 0.1803 0.2238 0.030 Uiso 1 1 calc R . .
O12 O 0.10542(13) 0.5404(5) 0.1604(3) 0.0102(15) Uiso 0.68 1 d PU . .
O12A O 0.1204(3) 0.6063(10) 0.1973(6) 0.010(3) Uiso 0.32 1 d PU . .
O13 O 0.13228(14) 0.0743(5) 0.3388(3) 0.0222(16) Uiso 0.70 1 d PU . .
O13A O 0.1297(3) 0.0656(10) 0.3878(7) 0.013(3) Uiso 0.30 1 d PU . .
O14 O 0.06508(15) 0.3501(5) 0.1709(3) 0.0187(16) Uiso 0.70 1 d PU . .
O14A O 0.0463(4) 0.3495(12) 0.1207(9) 0.031(4) Uiso 0.30 1 d PU . .
O15 O 0.2004(2) 0.1400(7) 0.4161(4) 0.034(2) Uiso 0.60 1 d PU . .
O15A O 0.2195(4) 0.1377(13) 0.4182(8) 0.067(5) Uiso 0.40 1 d PU . .

loop_
_atom_site_aniso_label
_atom_site_aniso_U_11
_atom_site_aniso_U_22
_atom_site_aniso_U_33
_atom_site_aniso_U_23
_atom_site_aniso_U_13
_atom_site_aniso_U_12
Zn1 0.0465(6) 0.0215(5) 0.0258(5) 0.0023(4) 0.0117(5) 0.0013(5)
Zn2 0.0357(6) 0.0230(5) 0.0216(5) -0.0003(4) 0.0065(4) 0.0022(5)
Zn3 0.0318(5) 0.0239(5) 0.0264(5) 0.0012(4) 0.0073(4) -0.0020(4)
Cl1A 0.197(10) 0.020(3) 0.079(5) 0.007(3) 0.061(6) 0.021(4)
Cl2A 0.140(10) 0.021(3) 0.054(4) 0.007(2) 0.050(6) 0.012(4)
Cl1B 0.150(19) 0.062(11) 0.15(3) 0.055(14) 0.13(2) 0.064(13)
Cl2B 0.13(3) 0.051(9) 0.11(3) 0.028(12) 0.09(2) 0.035(14)
Cl3A 0.068(4) 0.066(5) 0.125(6) -0.032(4) 0.046(4) 0.000(3)
Cl3B 0.057(3) 0.061(4) 0.059(4) -0.035(3) 0.022(3) -0.002(3)
Cl4A 0.069(4) 0.071(5) 0.099(5) -0.036(3) 0.016(3) 0.004(3)
Cl4B 0.054(3) 0.095(5) 0.075(4) -0.049(3) 0.017(3) 0.010(3)
Cl5 0.0578(16) 0.081(2) 0.0452(15) 0.0089(13) 0.0034(12) -0.0203(14)
C1 0.065(6) 0.044(5) 0.022(4) 0.009(4) 0.014(4) 0.004(5)
C2 0.071(6) 0.030(4) 0.020(4) 0.004(3) 0.008(4) 0.000(4)
C3 0.105(8) 0.033(4) 0.035(5) 0.006(4) 0.022(5) 0.009(5)
C4 0.090(7) 0.024(4) 0.039(5) 0.010(4) 0.025(5) 0.012(5)
C5 0.048(5) 0.034(4) 0.030(4) -0.004(4) 0.011(4) -0.004(4)
C6 0.077(6) 0.028(4) 0.028(5) -0.002(4) 0.016(4) -0.012(5)
C7 0.085(7) 0.026(4) 0.046(5) -0.008(4) 0.033(5) -0.006(5)
C8 0.042(5) 0.035(5) 0.031(5) 0.005(4) 0.010(4) -0.008(4)
C9 0.051(5) 0.044(6) 0.050(5) 0.005(5) 0.014(4) 0.031(4)
C10 0.041(4) 0.050(6) 0.047(5) -0.003(4) 0.019(4) 0.018(4)
C11 0.053(5) 0.069(7) 0.053(6) -0.030(5) 0.002(4) 0.018(4)
C12 0.060(4) 0.047(6) 0.076(7) -0.028(5) 0.015(5) 0.024(5)
C13 0.051(4) 0.043(6) 0.060(6) -0.011(4) 0.029(4) 0.011(4)
C14 0.045(5) 0.084(7) 0.097(7) -0.048(6) 0.023(5) 0.005(5)
C15 0.056(4) 0.057(7) 0.108(8) -0.055(6) 0.026(5) 0.007(5)
C16 0.052(5) 0.051(7) 0.084(8) -0.004(5) 0.030(5) 0.013(5)
C17 0.040(5) 0.036(6) 0.038(5) -0.005(4) 0.002(4) -0.011(4)
C18 0.031(4) 0.043(5) 0.026(4) -0.011(4) -0.002(3) 0.002(4)
C19 0.036(5) 0.035(5) 0.040(5) -0.004(4) 0.007(4) -0.008(4)
C20 0.038(5) 0.045(6) 0.030(5) 0.000(4) -0.006(4) -0.008(4)
O1 0.064(4) 0.034(4) 0.027(3) 0.004(2) 0.016(3) 0.006(3)
O2 0.077(4) 0.029(3) 0.046(4) 0.012(3) 0.035(3) 0.007(3)
O3 0.066(4) 0.031(3) 0.025(3) 0.001(3) 0.013(3) -0.005(3)
O4 0.080(5) 0.049(4) 0.035(4) 0.007(3) -0.003(3) -0.031(3)
O5 0.053(4) 0.056(4) 0.039(3) 0.005(3) 0.017(3) 0.030(3)
O6 0.074(4) 0.081(5) 0.033(3) 0.002(3) 0.015(3) 0.047(4)
O7 0.051(4) 0.047(4) 0.060(4) -0.013(3) 0.027(3) 0.015(3)
O8 0.051(4) 0.113(6) 0.124(6) -0.058(5) 0.038(4) 0.003(4)
O9 0.044(4) 0.067(4) 0.041(4) -0.018(3) -0.002(3) -0.020(3)
O10 0.035(3) 0.044(4) 0.049(4) -0.014(3) 0.008(3) -0.009(3)
O11 0.027(3) 0.019(3) 0.028(3) -0.002(2) 0.011(2) -0.008(2)

loop_
_atom_type_symbol
_atom_type_description
_atom_type_scat_dispersion_real
_atom_type_scat_dispersion_imag
_atom_type_scat_source
C C 0.0033 0.0016 'International Tables Vol C Tables 4.2.6.8 and 6.1.1.4'
H H 0.0000 0.0000 'International Tables Vol C Tables 4.2.6.8 and 6.1.1.4'
N N 0.0061 0.0033 'International Tables Vol C Tables 4.2.6.8 and 6.1.1.4'
O O 0.0106 0.0060 'International Tables Vol C Tables 4.2.6.8 and 6.1.1.4'
Cl Cl 0.1484 0.1585 'International Tables Vol C Tables 4.2.6.8 and 6.1.1.4'
Zn Zn 0.2839 1.4301 'International Tables Vol C Tables 4.2.6.8 and 6.1.1.4'

loop_
_geom_angle_atom_site_label_1
_geom_angle_atom_site_label_2
_geom_angle_atom_site_label_3
_geom_angle
_geom_angle_site_symmetry_1
_geom_angle_site_symmetry_3
O3 Zn1 O7 95.2(2) 6_566 4
O3 Zn1 O11 95.92(18) 6_566 .
O7 Zn1 O11 90.88(19) 4 .
O3 Zn1 O14 88.5(2) 6_566 .
O7 Zn1 O14 176.2(2) 4 .
O11 Zn1 O14 89.3(2) . .
O3 Zn1 O1 169.8(2) 6_566 .
O7 Zn1 O1 89.3(2) 4 .
O11 Zn1 O1 93.16(17) . .
O14 Zn1 O1 86.9(2) . .
O3 Zn1 O12 87.3(2) 6_566 .
O7 Zn1 O12 88.8(2) 4 .
O11 Zn1 O12 176.76(19) . .
O14 Zn1 O12 90.8(2) . .
O1 Zn1 O12 83.6(2) . .
O5 Zn2 O11 118.0(2) . .
O5 Zn2 O2 96.6(2) . .
O11 Zn2 O2 118.2(2) . .
O5 Zn2 O10 108.7(2) . .
O11 Zn2 O10 107.7(2) . .
O2 Zn2 O10 106.8(2) . .
O8 Zn3 O11 94.6(2) 4 .
O8 Zn3 O4 96.2(3) 4 6_566
O11 Zn3 O4 96.50(19) . 6_566
O8 Zn3 O13 174.8(3) 4 .
O11 Zn3 O13 87.5(2) . .
O4 Zn3 O13 88.4(2) 6_566 .
O8 Zn3 O15 91.3(3) 4 .
O11 Zn3 O15 173.3(3) . .
O4 Zn3 O15 86.0(3) 6_566 .
O13 Zn3 O15 86.3(3) . .
O8 Zn3 O6 87.4(3) 4 .
O11 Zn3 O6 94.58(19) . .
O4 Zn3 O6 168.0(2) 6_566 .
O13 Zn3 O6 87.6(2) . .
O15 Zn3 O6 82.5(3) . .
Cl3B Cl3A C11 67.5(6) . .
Cl3A Cl3B C11 79.8(7) . .
Cl4B Cl4A C14 62.3(5) . .
Cl4A Cl4B C14 78.1(6) . .
O1 C1 O2 123.7(7) . .
O1 C1 C2 117.8(8) . .
O2 C1 C2 118.3(8) . .
C3 C2 C7 118.7(7) . .
C3 C2 C1 116.4(8) . .
C7 C2 C1 124.9(8) . .
C2 C3 C4 118.0(8) . .
C5 C4 C3 122.3(8) . .
C5 C4 Cl1A 122.2(7) . .
C3 C4 Cl1A 115.5(8) . .
C5 C4 Cl1B 122.6(11) . .
C3 C4 Cl1B 114.3(11) . .
Cl1A C4 Cl1B 11.2(17) . .
C6 C5 C4 117.1(7) . .
C6 C5 C8 119.5(7) . .
C4 C5 C8 123.4(7) . .
C7 C6 C5 122.1(8) . .
C6 C7 C2 121.8(8) . .
C6 C7 Cl2A 116.0(8) . .
C2 C7 Cl2A 121.5(8) . .
C6 C7 Cl2B 115.6(16) . .
C2 C7 Cl2B 121.8(17) . .
Cl2A C7 Cl2B 18.2(18) . .
O3 C8 O4 127.4(7) . .
O3 C8 C5 112.7(7) . .
O4 C8 C5 119.8(7) . .
O6 C9 O5 126.7(8) . .
O6 C9 C10 118.9(8) . .
O5 C9 C10 114.3(8) . .
C15 C10 C11 116.4(8) . .
C15 C10 C9 116.5(8) . .
C11 C10 C9 126.9(8) . .
C10 C11 C12 121.8(8) . .
C10 C11 Cl3B 121.1(7) . .
C12 C11 Cl3B 116.0(7) . .
C10 C11 Cl3A 115.9(7) . .
C12 C11 Cl3A 117.7(7) . .
Cl3B C11 Cl3A 32.8(3) . .
C13 C12 C11 122.1(8) . .
C12 C13 C14 115.2(8) . .
C12 C13 C16 117.7(9) . .
C14 C13 C16 126.8(9) . .
C15 C14 C13 121.6(9) . .
C15 C14 Cl4B 115.3(7) . .
C13 C14 Cl4B 122.3(7) . .
C15 C14 Cl4A 114.7(7) . .
C13 C14 Cl4A 115.1(7) . .
Cl4B C14 Cl4A 39.6(3) . .
C10 C15 C14 122.0(8) . .
O7 C16 O8 124.2(9) . .
O7 C16 C13 120.7(9) . .
O8 C16 C13 115.1(9) . .
O9 C17 O10 127.9(8) . .
O9 C17 C18 120.8(8) . .
O10 C17 C18 111.2(8) . .
C19 C18 C20 117.2(7) . .
C19 C18 C17 118.9(8) . .
C20 C18 C17 123.8(7) . .
C18 C19 C20 122.4(7) . 5
C19 C20 C18 120.4(7) 5 .
C19 C20 Cl5 117.1(7) 5 .
C18 C20 Cl5 122.4(6) . .
C1 O1 Zn1 127.9(5) . .
C1 O2 Zn2 114.3(5) . .
C8 O3 Zn1 136.3(5) . 6_565
C8 O4 Zn3 131.4(5) . 6_565
C9 O5 Zn2 119.3(5) . .
C9 O6 Zn3 135.6(6) . .
C16 O7 Zn1 134.1(6) . 4_545
C16 O8 Zn3 135.9(6) . 4_545
C17 O10 Zn2 119.7(5) . .
Zn2 O11 Zn3 114.5(2) . .
Zn2 O11 Zn1 107.40(19) . .
Zn3 O11 Zn1 113.00(19) . .
O12A O12 Zn1 119.4(7) . .
O13A O13 Zn3 127.8(8) . .
O14A O14 Zn1 124.9(10) . .
O15A O15 Zn3 116.2(14) . .

loop_
_geom_bond_atom_site_label_1
_geom_bond_atom_site_label_2
_geom_bond_distance
_geom_bond_site_symmetry_2
Zn1 O3 2.023(5) 6_566
Zn1 O7 2.062(6) 4
Zn1 O11 2.100(4) .
Zn1 O14 2.101(6) .
Zn1 O1 2.138(5) .
Zn1 O12 2.150(6) .
Zn2 O5 1.950(5) .
Zn2 O11 1.953(4) .
Zn2 O2 1.960(5) .
Zn2 O10 1.967(5) .
Zn3 O8 1.961(6) 4
Zn3 O11 2.038(4) .
Zn3 O4 2.069(6) 6_566
Zn3 O13 2.106(6) .
Zn3 O15 2.150(8) .
Zn3 O6 2.174(6) .
Cl1A C4 1.724(13) .
Cl2A C7 1.734(13) .
Cl1B C4 1.86(3) .
Cl2B C7 1.89(4) .
Cl3A Cl3B 1.036(7) .
Cl3A C11 1.884(11) .
Cl3B C11 1.768(10) .
Cl4A Cl4B 1.264(8) .
Cl4A C14 1.940(11) .
Cl4B C14 1.755(10) .
Cl5 C20 1.747(8) .
C1 O1 1.242(9) .
C1 O2 1.269(9) .
C1 C2 1.517(11) .
C2 C3 1.371(10) .
C2 C7 1.409(11) .
C3 C4 1.415(11) .
C4 C5 1.382(10) .
C5 C6 1.376(10) .
C5 C8 1.527(10) .
C6 C7 1.323(10) .
C8 O3 1.218(8) .
C8 O4 1.238(8) .
C9 O6 1.233(9) .
C9 O5 1.284(9) .
C9 C10 1.522(10) .
C10 C15 1.312(11) .
C10 C11 1.376(11) .
C11 C12 1.392(11) .
C12 C13 1.318(11) .
C13 C14 1.405(11) .
C13 C16 1.457(11) .
C14 C15 1.381(11) .
C16 O7 1.265(10) .
C16 O8 1.292(10) .
C17 O9 1.211(9) .
C17 O10 1.247(9) .
C17 C18 1.528(10) .
C18 C19 1.357(10) .
C18 C20 1.411(10) .
C19 C20 1.390(10) 5
C20 C19 1.390(10) 5
O3 Zn1 2.023(5) 6_565
O4 Zn3 2.069(6) 6_565
O7 Zn1 2.062(6) 4_545
O8 Zn3 1.961(6) 4_545
O12 O12A 1.127(12) .
O13 O13A 1.072(12) .
O14 O14A 1.031(15) .
O15 O15A 0.837(15) .
